data_2014572
loop_
_publ_author_name
'Khera, Smriti'
'Carducci, Michael D.'
'Gu, Jian-Qiao'
'Timmermann, Barbara N.'

_publ_section_title
;(4<i>R</i>,4a<i>R</i>,6<i>S</i>,7<i>S</i>,7a<i>S</i>)-6-Hydroxy-7-hydroxymethyl-4-methylperhydrocyclopenta[<i>c</i>]pyran-1-one
 chloroform solvate from <i>Valeriana laxiflora</i>
;
_journal_issue 11
_journal_name_full 'Acta Crystallographica Section C'
_journal_page_first o773
_journal_page_last o775
_journal_paper_doi 10.1107/S0108270104021511
_journal_volume 60
_journal_year 2004
_chemical_formula_iupac 'C10 H16 O4, C H Cl3'
_chemical_formula_moiety 'C10 H16 O4, C H Cl3'
_chemical_formula_sum 'C11 H17 Cl3 O4'
_chemical_formula_weight 319.60
_chemical_melting_point .91E-91
_chemical_name_systematic
;(4R,5R,7S,8S,9S)-7-hydroxy-8-hydroxymethyl-4-methyl-perhydrocyclopenta[c]pyran-
1-one
 chloroform solvate
;
_space_group_IT_number 4
_symmetry_cell_setting monoclinic
_symmetry_space_group_name_Hall 'P 2yb'
_symmetry_space_group_name_H-M 'P 1 21 1'
_atom_sites_solution_hydrogens geom
_atom_sites_solution_primary direct
_atom_sites_solution_secondary difmap
_audit_creation_method SHELXL-97
_cell_angle_alpha 90.00
_cell_angle_beta 94.478(5)
_cell_angle_gamma 90.00
_cell_formula_units_Z 2
_cell_length_a 10.523(3)
_cell_length_b 6.0404(15)
_cell_length_c 11.231(3)
_cell_measurement_reflns_used 794
_cell_measurement_temperature 173(2)
_cell_measurement_theta_max 18.76
_cell_measurement_theta_min 2.55
_cell_volume 711.7(3)
_computing_cell_refinement SMART
_computing_data_collection 'SMART (Bruker, 1997)'
_computing_data_reduction 'SAINT (Bruker, 1997)'
_computing_molecular_graphics SHELXTL
_computing_publication_material SHELXTL
_computing_structure_refinement 'SHELXL97 (Sheldrick, 1997)'
_computing_structure_solution 'SHELXS97 (Sheldrick, 1997)'
_diffrn_ambient_temperature 173(2)
_diffrn_measured_fraction_theta_full 0.996
_diffrn_measured_fraction_theta_max 0.996
_diffrn_measurement_device_type 'Bruker SMART CCD area-detector'
_diffrn_measurement_method '\f and \w scans'
_diffrn_radiation_monochromator graphite
_diffrn_radiation_source 'fine-focus sealed tube'
_diffrn_radiation_type MoK\a
_diffrn_radiation_wavelength 0.71073
_diffrn_reflns_av_R_equivalents 0.0883
_diffrn_reflns_av_sigmaI/netI 0.1261
_diffrn_reflns_limit_h_max 12
_diffrn_reflns_limit_h_min -12
_diffrn_reflns_limit_k_max 7
_diffrn_reflns_limit_k_min -7
_diffrn_reflns_limit_l_max 13
_diffrn_reflns_limit_l_min -13
_diffrn_reflns_number 6446
_diffrn_reflns_theta_full 25.03
_diffrn_reflns_theta_max 25.03
_diffrn_reflns_theta_min 1.82
_diffrn_standards_decay_% 0.2
_diffrn_standards_interval_time 1200
_diffrn_standards_number 58
_exptl_absorpt_coefficient_mu 0.647
_exptl_absorpt_correction_T_max 0.9872
_exptl_absorpt_correction_T_min 0.2677
_exptl_absorpt_correction_type multi-scan
_exptl_absorpt_process_details '(SADABS; Sheldrick, 2003)'
_exptl_crystal_colour colourless
_exptl_crystal_density_diffrn 1.491
_exptl_crystal_density_method 'not measured'
_exptl_crystal_description parallelepiped
_exptl_crystal_F_000 332
_exptl_crystal_size_max 0.78
_exptl_crystal_size_mid 0.09
_exptl_crystal_size_min 0.02
_refine_diff_density_max 0.299
_refine_diff_density_min -0.264
_refine_ls_abs_structure_details 'Flack (1983), 1032 Friedel pairs'
_refine_ls_abs_structure_Flack 0.11(12)
_refine_ls_extinction_method none
_refine_ls_goodness_of_fit_ref 0.979
_refine_ls_hydrogen_treatment constr
_refine_ls_matrix_type full
_refine_ls_number_parameters 161
_refine_ls_number_reflns 2420
_refine_ls_number_restraints 128
_refine_ls_restrained_S_all 0.955
_refine_ls_R_factor_all 0.1205
_refine_ls_R_factor_gt 0.0621
_refine_ls_shift/su_max 0.000
_refine_ls_shift/su_mean 0.000
_refine_ls_structure_factor_coef Fsqd
_refine_ls_weighting_details 'calc w=1/[\s^2^(Fo^2^)+(0.0327P)^2^] where P=(Fo^2^+2Fc^2^)/3'
_refine_ls_weighting_scheme calc
_refine_ls_wR_factor_gt 0.0899
_refine_ls_wR_factor_ref 0.1042
_reflns_number_gt 1504
_reflns_number_total 2420
_reflns_threshold_expression I>2\s(I)
_cod_data_source_file sx1145.cif
_cod_data_source_block I
_cod_original_sg_symbol_H-M 'P 21'
_cod_database_code 2014572
_cod_database_fobs_code 2014572

loop_
_symmetry_equiv_pos_as_xyz
'x, y, z'
'-x, y+1/2, -z'

loop_
_atom_site_label
_atom_site_fract_x
_atom_site_fract_y
_atom_site_fract_z
_atom_site_U_iso_or_equiv
_atom_site_adp_type
_atom_site_calc_flag
_atom_site_refinement_flags
_atom_site_occupancy
_atom_site_disorder_assembly
_atom_site_disorder_group
_atom_site_type_symbol
O1 0.1912(4) 0.3611(6) 0.4568(3) 0.0362(11) Uani d U 1 . . O
C1 0.1348(5) 0.4481(10) 0.5484(5) 0.0246(13) Uani d U 1 . . C
O2 0.0906(3) 0.6346(8) 0.5344(3) 0.0378(10) Uani d U 1 . . O
O3 0.0647(3) 0.1578(7) 0.8928(3) 0.0342(10) Uani d U 1 . . O
H3 0.0836 0.0227 0.8918 0.051 Uiso calc R 1 . . H
C3 0.2504(5) 0.1447(11) 0.4704(5) 0.0385(14) Uani d U 1 . . C
H3B 0.3126 0.1263 0.4094 0.046 Uiso calc R 1 . . H
H3A 0.1844 0.0288 0.4568 0.046 Uiso calc R 1 . . H
O4 0.0414(4) 0.7213(6) 0.9032(3) 0.0326(11) Uani d U 1 . . O
H4 -0.0030 0.6712 0.9560 0.049 Uiso calc R 1 . . H
C4 0.3168(4) 0.1160(10) 0.5917(4) 0.0274(13) Uani d U 1 . . C
H4A 0.3744 0.2460 0.6078 0.033 Uiso calc R 1 . . H
C5 0.2182(4) 0.1193(10) 0.6822(4) 0.0238(12) Uani d U 1 . . C
H5 0.1692 -0.0226 0.6759 0.029 Uiso calc R 1 . . H
C6 0.2713(5) 0.1495(11) 0.8112(4) 0.0306(13) Uani d U 1 . . C
H6B 0.2837 0.0043 0.8513 0.037 Uiso calc R 1 . . H
H6A 0.3542 0.2279 0.8147 0.037 Uiso calc R 1 . . H
C7 0.1730(5) 0.2858(9) 0.8705(5) 0.0266(13) Uani d U 1 . . C
H7 0.2110 0.3573 0.9453 0.032 Uiso calc R 1 . . H
C8 0.1348(5) 0.4596(9) 0.7743(4) 0.0207(13) Uani d U 1 . . C
H8 0.2080 0.5637 0.7689 0.025 Uiso calc R 1 . . H
C9 0.1223(5) 0.3170(9) 0.6584(4) 0.0212(13) Uani d U 1 . . C
H9 0.0346 0.2523 0.6521 0.025 Uiso calc R 1 . . H
C10 0.0183(5) 0.5939(9) 0.7956(4) 0.0292(14) Uani d U 1 . . C
H10B -0.0022 0.6942 0.7271 0.035 Uiso calc R 1 . . H
H10A -0.0553 0.4942 0.8029 0.035 Uiso calc R 1 . . H
C11 0.3991(4) -0.0941(7) 0.5994(4) 0.0475(19) Uani d U 1 . . C
H11C 0.4620 -0.0868 0.5396 0.071 Uiso calc R 1 . . H
H11B 0.3446 -0.2242 0.5840 0.071 Uiso calc R 1 . . H
H11A 0.4431 -0.1054 0.6793 0.071 Uiso calc R 1 . . H
C20 0.2904(4) 0.7714(7) 1.1136(4) 0.0318(15) Uani d U 1 . . C
H20 0.2090 0.7744 1.0613 0.038 Uiso calc R 1 . . H
Cl1 0.40796(13) 0.6408(3) 1.03652(13) 0.0442(4) Uani d U 1 . . Cl
Cl2 0.26433(15) 0.6295(3) 1.24554(13) 0.0485(5) Uani d U 1 . . Cl
Cl3 0.33798(17) 1.0475(2) 1.14733(14) 0.0483(5) Uani d U 1 . . Cl

loop_
_atom_site_aniso_label
_atom_site_aniso_U_11
_atom_site_aniso_U_22
_atom_site_aniso_U_33
_atom_site_aniso_U_12
_atom_site_aniso_U_13
_atom_site_aniso_U_23
O1 0.051(3) 0.035(3) 0.024(2) 0.000(2) 0.014(2) 0.0045(19)
C1 0.023(4) 0.027(3) 0.024(3) -0.009(3) 0.000(3) -0.002(3)
O2 0.056(3) 0.026(2) 0.031(2) 0.009(3) -0.0012(18) 0.011(2)
O3 0.057(3) 0.008(2) 0.040(2) -0.004(2) 0.0143(18) -0.005(2)
C3 0.052(4) 0.033(3) 0.034(3) 0.006(4) 0.023(3) -0.008(4)
O4 0.055(3) 0.021(2) 0.025(2) -0.0035(19) 0.0227(19) 0.0015(18)
C4 0.028(3) 0.017(3) 0.038(3) -0.007(3) 0.009(2) 0.000(3)
C5 0.032(3) 0.013(3) 0.027(3) -0.001(3) 0.004(2) 0.003(3)
C6 0.033(3) 0.026(3) 0.031(3) 0.013(3) -0.004(2) 0.005(3)
C7 0.037(4) 0.016(3) 0.027(3) -0.004(3) 0.007(3) 0.001(3)
C8 0.023(3) 0.015(3) 0.024(3) -0.001(3) -0.004(3) 0.004(2)
C9 0.024(3) 0.020(3) 0.019(3) -0.006(3) -0.001(2) 0.002(2)
C10 0.030(3) 0.023(4) 0.035(3) 0.001(3) 0.005(2) 0.001(3)
C11 0.049(5) 0.030(4) 0.065(5) 0.010(3) 0.016(4) -0.006(4)
C20 0.035(4) 0.027(4) 0.035(4) 0.002(3) 0.012(3) -0.002(3)
Cl1 0.0329(9) 0.0441(10) 0.0563(10) 0.0009(10) 0.0086(7) -0.0141(10)
Cl2 0.0601(11) 0.0372(10) 0.0499(10) 0.0045(11) 0.0148(8) 0.0154(10)
Cl3 0.0715(12) 0.0295(9) 0.0463(10) -0.0066(10) 0.0204(8) 0.0000(9)

loop_
_atom_type_symbol
_atom_type_description
_atom_type_scat_dispersion_real
_atom_type_scat_dispersion_imag
_atom_type_scat_source
C C 0.0033 0.0016 'International Tables Vol C Tables 4.2.6.8 and 6.1.1.4'
H H 0.0000 0.0000 'International Tables Vol C Tables 4.2.6.8 and 6.1.1.4'
O O 0.0106 0.0060 'International Tables Vol C Tables 4.2.6.8 and 6.1.1.4'
Cl Cl 0.1484 0.1585 'International Tables Vol C Tables 4.2.6.8 and 6.1.1.4'

loop_
_geom_angle_atom_site_label_1
_geom_angle_atom_site_label_2
_geom_angle_atom_site_label_3
_geom_angle
C1 O1 C3 119.1(4)
O2 C1 O1 116.8(5)
O2 C1 C9 122.7(5)
O1 C1 C9 120.4(5)
C7 O3 H3 109.5
O1 C3 C4 111.6(5)
O1 C3 H3B 109.3
C4 C3 H3B 109.3
O1 C3 H3A 109.3
C4 C3 H3A 109.3
H3B C3 H3A 108.0
C10 O4 H4 109.5
C3 C4 C5 108.4(4)
C3 C4 C11 111.7(4)
C5 C4 C11 112.8(4)
C3 C4 H4A 107.9
C5 C4 H4A 107.9
C11 C4 H4A 107.9
C4 C5 C6 115.0(4)
C4 C5 C9 111.2(4)
C6 C5 C9 104.7(4)
C4 C5 H5 108.6
C6 C5 H5 108.6
C9 C5 H5 108.6
C7 C6 C5 105.7(4)
C7 C6 H6B 110.6
C5 C6 H6B 110.6
C7 C6 H6A 110.6
C5 C6 H6A 110.6
H6B C6 H6A 108.7
O3 C7 C6 111.5(4)
O3 C7 C8 109.1(4)
C6 C7 C8 102.3(4)
O3 C7 H7 111.2
C6 C7 H7 111.2
C8 C7 H7 111.2
C10 C8 C7 115.4(4)
C10 C8 C9 114.5(4)
C7 C8 C9 102.1(4)
C10 C8 H8 108.2
C7 C8 H8 108.2
C9 C8 H8 108.2
C1 C9 C8 113.2(5)
C1 C9 C5 116.7(4)
C8 C9 C5 105.5(4)
C1 C9 H9 107.0
C8 C9 H9 107.0
C5 C9 H9 107.0
O4 C10 C8 109.6(4)
O4 C10 H10B 109.8
C8 C10 H10B 109.8
O4 C10 H10A 109.8
C8 C10 H10A 109.8
H10B C10 H10A 108.2
C4 C11 H11C 109.5
C4 C11 H11B 109.5
H11C C11 H11B 109.5
C4 C11 H11A 109.5
H11C C11 H11A 109.5
H11B C11 H11A 109.5
Cl2 C20 Cl1 111.2(2)
Cl2 C20 Cl3 109.9(2)
Cl1 C20 Cl3 109.3(2)
Cl2 C20 H20 108.8
Cl1 C20 H20 108.8
Cl3 C20 H20 108.8

loop_
_geom_bond_atom_site_label_1
_geom_bond_atom_site_label_2
_geom_bond_site_symmetry_2
_geom_bond_distance
_geom_bond_publ_flag
O1 C1 . 1.335(6) ?
O1 C3 . 1.451(7) ?
C1 O2 . 1.224(6) ?
C1 C9 . 1.482(7) ?
O3 C7 . 1.416(6) ?
O3 H3 . 0.8400 ?
C3 C4 . 1.492(7) ?
C3 H3B . 0.9900 ?
C3 H3A . 0.9900 ?
O4 C10 . 1.438(6) ?
O4 H4 . 0.8400 ?
C4 C5 . 1.508(6) ?
C4 C11 . 1.535(7) ?
C4 H4A . 1.0000 ?
C5 C6 . 1.523(6) ?
C5 C9 . 1.572(7) ?
C5 H5 . 1.0000 ?
C6 C7 . 1.516(7) ?
C6 H6B . 0.9900 ?
C6 H6A . 0.9900 ?
C7 C8 . 1.537(7) ?
C7 H7 . 1.0000 ?
C8 C10 . 1.505(7) ?
C8 C9 . 1.558(7) ?
C8 H8 . 1.0000 ?
C9 H9 . 1.0000 ?
C10 H10B . 0.9900 ?
C10 H10A . 0.9900 ?
C11 H11C . 0.9800 ?
C11 H11B . 0.9800 ?
C11 H11A . 0.9800 ?
C20 Cl2 . 1.752(4) ?
C20 Cl1 . 1.752(4) ?
C20 Cl3 . 1.774(5) ?
C20 H20 . 1.0000 ?

loop_
_geom_hbond_atom_site_label_D
_geom_hbond_atom_site_label_H
_geom_hbond_atom_site_label_A
_geom_hbond_site_symmetry_A
_geom_hbond_distance_DH
_geom_hbond_distance_HA
_geom_hbond_distance_DA
_geom_hbond_angle_DHA
O3 H3 O4 1_545 0.84 1.88 2.651(5) 152
O4 H4 O3 2_557 0.84 1.87 2.654(4) 156
C20 H20 O4 . 1.00 2.42 3.402(6) 166
C5 H5 O2 1_545 1.00 2.70 3.575(7) 146
C9 H9 O2 2_546 1.00 2.49 3.188(6) 127

loop_
_geom_torsion_atom_site_label_1
_geom_torsion_atom_site_label_2
_geom_torsion_atom_site_label_3
_geom_torsion_atom_site_label_4
_geom_torsion
C3 O1 C1 O2 177.2(5)
C3 O1 C1 C9 -5.6(8)
C1 O1 C3 C4 -38.9(6)
O1 C3 C4 C5 65.2(6)
O1 C3 C4 C11 -169.8(4)
C3 C4 C5 C6 -165.5(5)
C11 C4 C5 C6 70.3(6)
C3 C4 C5 C9 -46.7(6)
C11 C4 C5 C9 -171.0(4)
C4 C5 C6 C7 145.3(5)
C9 C5 C6 C7 23.0(5)
C5 C6 C7 O3 74.6(5)
C5 C6 C7 C8 -41.8(6)
O3 C7 C8 C10 49.8(6)
C6 C7 C8 C10 168.1(4)
O3 C7 C8 C9 -75.0(5)
C6 C7 C8 C9 43.2(5)
O2 C1 C9 C8 -38.1(8)
O1 C1 C9 C8 144.9(5)
O2 C1 C9 C5 -160.8(5)
O1 C1 C9 C5 22.2(8)
C10 C8 C9 C1 76.7(6)
C7 C8 C9 C1 -157.9(5)
C10 C8 C9 C5 -154.5(4)
C7 C8 C9 C5 -29.1(5)
C4 C5 C9 C1 6.1(7)
C6 C5 C9 C1 130.9(5)
C4 C5 C9 C8 -120.6(5)
C6 C5 C9 C8 4.2(5)
C7 C8 C10 O4 63.0(6)
C9 C8 C10 O4 -178.9(4)

loop_
_cod_related_entry_id
_cod_related_entry_database
_cod_related_entry_code
1 ChemSpider 21181229
